data_2019681
loop_
_publ_author_name
'Gajda, Katarzyna'
'Zarychta, Bartosz'
'Kopka, Katarzyna'
'Daszkiewicz, Zdzis\/law'
'Ejsmont, Krzysztof'

_publ_section_title
;
 Substituent effects in nitro derivatives of carbazoles investigated by
 comparison of low-temperature crystallographic studies with density
 functional theory (DFT) calculations
;
_journal_coeditor_code KY3061
_journal_issue 10
_journal_name_full 'Acta Crystallographica Section C'
_journal_page_first 987
_journal_page_last 991
_journal_paper_doi 10.1107/S2053229614020634
_journal_volume 70
_journal_year 2014
_chemical_formula_iupac 'C12 H8 N2 O2'
_chemical_formula_moiety 'C12 H8 N2 O2'
_chemical_formula_sum 'C12 H8 N2 O2'
_chemical_formula_weight 212.20
_chemical_name_systematic
;
9-nitro-carbazole
;
_space_group_IT_number 61
_symmetry_cell_setting orthorhombic
_symmetry_space_group_name_Hall '-P 2ac 2ab'
_symmetry_space_group_name_H-M 'P b c a'
_atom_sites_solution_hydrogens geom
_atom_sites_solution_primary direct
_atom_sites_solution_secondary difmap
_audit_creation_method SHELXL97
_cell_angle_alpha 90.00
_cell_angle_beta 90.00
_cell_angle_gamma 90.00
_cell_formula_units_Z 8
_cell_length_a 14.7742(7)
_cell_length_b 7.2681(3)
_cell_length_c 17.2792(8)
_cell_measurement_reflns_used 1637
_cell_measurement_temperature 100.00(10)
_cell_measurement_theta_max 24.99
_cell_measurement_theta_min 3.34
_cell_volume 1855.45(14)
_computing_cell_refinement
;
CrysAlisRED (Oxford Diffraction, 2008)
;
_computing_data_collection
;
CrysAlisCCD (Oxford Diffraction, 2008)
;
_computing_data_reduction
;
CrysAlisRED (Oxford Diffraction, 2008)
;
_computing_molecular_graphics
;
SHELXTL (Sheldrick, 2008)
;
_computing_publication_material
;
SHELXL97 (Sheldrick, 2008)
;
_computing_structure_refinement
;
SHELXL97 (Sheldrick, 2008)
;
_computing_structure_solution
;
SHELXS97 (Sheldrick, 2008)
;
_diffrn_ambient_temperature 100.00(10)
_diffrn_detector_area_resol_mean '1024 x 1024 with blocks 2 x 2'
_diffrn_measured_fraction_theta_full 0.998
_diffrn_measured_fraction_theta_max 0.998
_diffrn_measurement_device_type 'Oxford Xcalibur'
_diffrn_measurement_method \w
_diffrn_radiation_monochromator graphite
_diffrn_radiation_source 'fine-focus sealed tube'
_diffrn_radiation_type MoK\a
_diffrn_radiation_wavelength 0.71073
_diffrn_reflns_av_R_equivalents 0.0533
_diffrn_reflns_av_sigmaI/netI 0.0548
_diffrn_reflns_limit_h_max 18
_diffrn_reflns_limit_h_min -18
_diffrn_reflns_limit_k_max 8
_diffrn_reflns_limit_k_min -5
_diffrn_reflns_limit_l_max 21
_diffrn_reflns_limit_l_min -21
_diffrn_reflns_number 11599
_diffrn_reflns_theta_full 26.00
_diffrn_reflns_theta_max 26.00
_diffrn_reflns_theta_min 3.34
_diffrn_standards_decay_% 0
_diffrn_standards_interval_count 0
_diffrn_standards_interval_time 0
_diffrn_standards_number 0
_exptl_absorpt_coefficient_mu 0.107
_exptl_absorpt_correction_type none
_exptl_crystal_colour yellow
_exptl_crystal_density_diffrn 1.519
_exptl_crystal_density_method 'not measured'
_exptl_crystal_description plate
_exptl_crystal_F_000 880
_exptl_crystal_size_max 0.40
_exptl_crystal_size_mid 0.12
_exptl_crystal_size_min 0.07
_refine_diff_density_max 0.244
_refine_diff_density_min -0.176
_refine_ls_extinction_coef 0.0035(6)
_refine_ls_extinction_expression Fc^*^=kFc[1+0.001xFc^2^\l^3^/sin(2\q)]^-1/4^
_refine_ls_extinction_method
;
SHELXL97 (Sheldrick, 2008)
;
_refine_ls_goodness_of_fit_ref 0.855
_refine_ls_hydrogen_treatment noref
_refine_ls_matrix_type full
_refine_ls_number_parameters 146
_refine_ls_number_reflns 1822
_refine_ls_number_restraints 0
_refine_ls_restrained_S_all 0.855
_refine_ls_R_factor_all 0.0672
_refine_ls_R_factor_gt 0.0340
_refine_ls_shift/su_max 0.000
_refine_ls_shift/su_mean 0.000
_refine_ls_structure_factor_coef Fsqd
_refine_ls_weighting_details 'calc w = 1/[\s^2^(Fo^2^)+(0.0421P)^2^+0.0000P] where P=(Fo^2^+2Fc^2^)/3'
_refine_ls_weighting_scheme calc
_refine_ls_wR_factor_gt 0.0743
_refine_ls_wR_factor_ref 0.0804
_reflns_number_gt 1120
_reflns_number_total 1822
_reflns_threshold_expression I>2\s(I)
_cod_data_source_file ky3061sup1.cif
_cod_data_source_block III
_cod_original_cell_volume 1855.44(14)
_cod_original_sg_symbol_H-M Pbca
_cod_database_code 2019681

loop_
_symmetry_equiv_pos_as_xyz
'x, y, z'
'-x+1/2, -y, z+1/2'
'-x, y+1/2, -z+1/2'
'x+1/2, -y+1/2, -z'
'-x, -y, -z'
'x-1/2, y, -z-1/2'
'x, -y-1/2, z-1/2'
'-x-1/2, y-1/2, z'

loop_
_atom_site_type_symbol
_atom_site_label
_atom_site_fract_x
_atom_site_fract_y
_atom_site_fract_z
_atom_site_U_iso_or_equiv
_atom_site_adp_type
_atom_site_calc_flag
_atom_site_refinement_flags
_atom_site_occupancy
_atom_site_symmetry_multiplicity
C C1 0.20019(12) 0.2788(2) 0.69948(10) 0.0220(4) Uani d . 1 1
H H1 0.2432 0.3145 0.7358 0.026 Uiso calc R 1 1
C C2 0.10767(12) 0.2906(2) 0.71459(10) 0.0262(4) Uani d . 1 1
H H2 0.0885 0.3336 0.7625 0.031 Uiso calc R 1 1
C C3 0.04371(11) 0.2400(2) 0.66019(11) 0.0253(4) Uani d . 1 1
H H3 -0.0175 0.2493 0.6721 0.030 Uiso calc R 1 1
C C4 0.06968(11) 0.1759(2) 0.58872(10) 0.0215(4) Uani d . 1 1
H H4 0.0265 0.1435 0.5520 0.026 Uiso calc R 1 1
C C4a 0.16127(11) 0.1604(2) 0.57218(9) 0.0172(4) Uani d . 1 1
C C5a 0.20890(11) 0.0991(2) 0.50338(9) 0.0171(4) Uani d . 1 1
C C5 0.17843(11) 0.0336(2) 0.43260(9) 0.0204(4) Uani d . 1 1
H H5 0.1167 0.0249 0.4225 0.024 Uiso calc R 1 1
C C6 0.24072(11) -0.0183(2) 0.37750(10) 0.0223(4) Uani d . 1 1
H H6 0.2210 -0.0623 0.3299 0.027 Uiso calc R 1 1
C C7 0.33310(12) -0.0052(2) 0.39268(10) 0.0233(4) Uani d . 1 1
H H7 0.3740 -0.0418 0.3548 0.028 Uiso calc R 1 1
C C8 0.36570(11) 0.0606(2) 0.46245(10) 0.0214(4) Uani d . 1 1
H H8 0.4275 0.0692 0.4722 0.026 Uiso calc R 1 1
C C8a 0.30204(11) 0.1130(2) 0.51729(9) 0.0173(4) Uani d . 1 1
N N9 0.31168(9) 0.18282(18) 0.59387(8) 0.0187(3) Uani d . 1 1
C C9a 0.22460(10) 0.2116(2) 0.62784(10) 0.0179(4) Uani d . 1 1
N N10 0.39241(10) 0.22425(19) 0.62893(9) 0.0243(4) Uani d . 1 1
O O11 0.46097(7) 0.21016(17) 0.58992(8) 0.0329(4) Uani d . 1 1
O O12 0.38957(9) 0.27288(18) 0.69655(7) 0.0356(4) Uani d . 1 1

loop_
_atom_site_aniso_label
_atom_site_aniso_U_11
_atom_site_aniso_U_22
_atom_site_aniso_U_33
_atom_site_aniso_U_12
_atom_site_aniso_U_13
_atom_site_aniso_U_23
C1 0.0288(10) 0.0184(10) 0.0186(9) 0.0014(8) -0.0022(9) 0.0005(8)
C2 0.0320(11) 0.0275(10) 0.0191(9) 0.0057(9) 0.0070(9) 0.0014(8)
C3 0.0206(9) 0.0295(10) 0.0257(10) 0.0051(8) 0.0067(9) 0.0052(9)
C4 0.0171(9) 0.0254(10) 0.0220(10) -0.0021(7) -0.0013(8) 0.0028(9)
C4a 0.0187(9) 0.0154(8) 0.0177(9) 0.0005(7) -0.0005(7) 0.0034(7)
C5a 0.0170(9) 0.0148(9) 0.0194(9) 0.0003(7) 0.0003(8) 0.0036(7)
C5 0.0210(10) 0.0188(9) 0.0215(10) -0.0015(7) -0.0014(8) 0.0034(7)
C6 0.0313(10) 0.0180(9) 0.0176(9) -0.0009(8) -0.0015(9) 0.0006(7)
C7 0.0263(10) 0.0202(9) 0.0234(10) 0.0046(8) 0.0072(8) 0.0019(8)
C8 0.0181(9) 0.0197(9) 0.0265(10) 0.0017(7) 0.0039(8) 0.0033(8)
C8a 0.0189(9) 0.0143(9) 0.0188(9) -0.0003(7) 0.0006(8) 0.0024(7)
N9 0.0148(7) 0.0221(8) 0.0191(8) -0.0001(6) -0.0028(7) 0.0001(7)
C9a 0.0173(9) 0.0159(9) 0.0204(9) 0.0007(7) 0.0009(7) 0.0041(8)
N10 0.0201(8) 0.0238(8) 0.0291(9) -0.0006(7) -0.0055(8) 0.0020(7)
O11 0.0146(7) 0.0414(8) 0.0427(8) 0.0018(6) 0.0016(6) -0.0042(7)
O12 0.0331(8) 0.0438(9) 0.0298(8) -0.0013(7) -0.0109(7) -0.0044(7)

loop_
_atom_type_symbol
_atom_type_description
_atom_type_scat_dispersion_real
_atom_type_scat_dispersion_imag
_atom_type_scat_source
C C 0.0033 0.0016 'International Tables Vol C Tables 4.2.6.8 and 6.1.1.4'
H H 0.0000 0.0000 'International Tables Vol C Tables 4.2.6.8 and 6.1.1.4'
N N 0.0061 0.0033 'International Tables Vol C Tables 4.2.6.8 and 6.1.1.4'
O O 0.0106 0.0060 'International Tables Vol C Tables 4.2.6.8 and 6.1.1.4'

loop_
_geom_angle_atom_site_label_1
_geom_angle_atom_site_label_2
_geom_angle_atom_site_label_3
_geom_angle
C9a C1 C2 116.51(16)
C9a C1 H1 121.7
C2 C1 H1 121.7
C3 C2 C1 121.76(16)
C3 C2 H2 119.1
C1 C2 H2 119.1
C4 C3 C2 120.67(16)
C4 C3 H3 119.7
C2 C3 H3 119.7
C3 C4 C4a 119.01(16)
C3 C4 H4 120.5
C4a C4 H4 120.5
C4 C4a C9a 119.42(15)
C4 C4a C5a 131.79(16)
C9a C4a C5a 108.78(14)
C5 C5a C8a 119.67(15)
C5 C5a C4a 132.06(15)
C8a C5a C4a 108.27(14)
C6 C5 C5a 119.12(16)
C6 C5 H5 120.4
C5a C5 H5 120.4
C5 C6 C7 120.41(17)
C5 C6 H6 119.8
C7 C6 H6 119.8
C8 C7 C6 121.91(16)
C8 C7 H7 119.0
C6 C7 H7 119.0
C7 C8 C8a 116.99(15)
C7 C8 H8 121.5
C8a C8 H8 121.5
C8 C8a C5a 121.90(15)
C8 C8a N9 131.61(15)
C5a C8a N9 106.47(14)
N10 N9 C8a 125.15(13)
N10 N9 C9a 124.70(13)
C8a N9 C9a 110.09(13)
C1 C9a C4a 122.61(15)
C1 C9a N9 130.99(15)
C4a C9a N9 106.39(14)
O11 N10 O12 125.51(15)
O11 N10 N9 117.34(14)
O12 N10 N9 117.15(14)

loop_
_geom_bond_atom_site_label_1
_geom_bond_atom_site_label_2
_geom_bond_distance
C1 C9a 1.379(2)
C1 C2 1.394(2)
C1 H1 0.9300
C2 C3 1.383(2)
C2 H2 0.9300
C3 C4 1.374(2)
C3 H3 0.9300
C4 C4a 1.388(2)
C4 H4 0.9300
C4a C9a 1.392(2)
C4a C5a 1.452(2)
C5a C5 1.387(2)
C5a C8a 1.401(2)
C5 C6 1.377(2)
C5 H5 0.9300
C6 C7 1.393(2)
C6 H6 0.9300
C7 C8 1.384(2)
C7 H7 0.9300
C8 C8a 1.389(2)
C8 H8 0.9300
C8a N9 1.424(2)
N9 N10 1.3712(18)
N9 C9a 1.430(2)
N10 O11 1.2209(17)
N10 O12 1.2216(17)

loop_
_geom_hbond_atom_site_label_D
_geom_hbond_atom_site_label_H
_geom_hbond_atom_site_label_A
_geom_hbond_site_symmetry_A
_geom_hbond_distance_DH
_geom_hbond_distance_HA
_geom_hbond_distance_DA
_geom_hbond_angle_DHA
C1 H1 O12 . 0.93 2.29 2.799(2) 114.1
C8 H8 O11 . 0.93 2.33 2.831(2) 113.3
C3 H3 O12 6_557 0.93 2.66 3.372(2) 134.1
